data_4032981
loop_
_publ_author_name
'Gautam, Prabhat'
'Yu, Craig P.'
'Zhang, Guoxian'
'Hillier, Victoria E.'
'Chan, Julian M. W.'

_publ_section_title
;
 Pulling with the Pentafluorosulfanyl Acceptor in Push-Pull Dyes.
;
_journal_issue 20
_journal_name_full 'The Journal of organic chemistry'
_journal_page_first 11008
_journal_page_last 11020
_journal_paper_doi 10.1021/acs.joc.7b01972
_journal_volume 82
_journal_year 2017
_chemical_formula_sum 'C34 H26 F5 N S'
_chemical_formula_weight 575.62
_space_group_crystal_system monoclinic
_space_group_IT_number 9
_space_group_name_Hall 'C -2yc'
_space_group_name_H-M_alt 'C 1 c 1'
_symmetry_space_group_name_Hall 'C -2yc'
_symmetry_space_group_name_H-M 'C 1 c 1'
_atom_sites_solution_hydrogens geom
_audit_creation_method SHELXL-2016/6
_cell_angle_alpha 90
_cell_angle_beta 91.817(12)
_cell_angle_gamma 90
_cell_formula_units_Z 8
_cell_length_a 51.849(9)
_cell_length_b 10.9446(18)
_cell_length_c 9.8186(15)
_cell_measurement_reflns_used 3237
_cell_measurement_temperature 200(2)
_cell_measurement_theta_max 20.30
_cell_measurement_theta_min 2.20
_cell_volume 5568.9(16)
_computing_cell_refinement 'APEX II (Bruker, 2009)'
_computing_data_collection 'APEX II (Bruker, 2009)'
_computing_data_reduction 'SAINT (Bruker)'
_computing_molecular_graphics 'Mercury (Macrae et al., 2008)'
_computing_publication_material 'CIFTAB (Sheldrick, 1997)'
_computing_structure_refinement 'SHELXL-2014/7 (Sheldrick, 2014)'
_computing_structure_solution 'XT (Sheldrick, 2014)'
_diffrn_ambient_temperature 200(2)
_diffrn_measured_fraction_theta_full 0.995
_diffrn_measured_fraction_theta_max 0.995
_diffrn_measurement_device_type 'Bruker APEX-II CCD'
_diffrn_measurement_method '\f and \w scans'
_diffrn_radiation_type MoK\a
_diffrn_radiation_wavelength 0.71073
_diffrn_reflns_av_R_equivalents 0.0778
_diffrn_reflns_av_unetI/netI 0.1444
_diffrn_reflns_Laue_measured_fraction_full 0.995
_diffrn_reflns_Laue_measured_fraction_max 0.995
_diffrn_reflns_limit_h_max 62
_diffrn_reflns_limit_h_min -61
_diffrn_reflns_limit_k_max 13
_diffrn_reflns_limit_k_min -11
_diffrn_reflns_limit_l_max 11
_diffrn_reflns_limit_l_min -11
_diffrn_reflns_number 15997
_diffrn_reflns_point_group_measured_fraction_full 0.995
_diffrn_reflns_point_group_measured_fraction_max 0.995
_diffrn_reflns_theta_full 25.242
_diffrn_reflns_theta_max 25.245
_diffrn_reflns_theta_min 0.786
_exptl_absorpt_coefficient_mu 0.175
_exptl_absorpt_correction_T_max 0.7455
_exptl_absorpt_correction_T_min 0.3878
_exptl_absorpt_correction_type multi-scan
_exptl_absorpt_process_details 'SADABS, Bruker (2003)'
_exptl_crystal_colour yellow
_exptl_crystal_density_diffrn 1.373
_exptl_crystal_description blade
_exptl_crystal_F_000 2384
_exptl_crystal_size_max 0.910
_exptl_crystal_size_mid 0.230
_exptl_crystal_size_min 0.030
_refine_diff_density_max 0.465
_refine_diff_density_min -0.504
_refine_diff_density_rms 0.080
_refine_ls_abs_structure_details
;
 Refined as an inversion twin.
;
_refine_ls_abs_structure_Flack 0.4(3)
_refine_ls_extinction_method none
_refine_ls_goodness_of_fit_ref 1.041
_refine_ls_hydrogen_treatment constr
_refine_ls_matrix_type full
_refine_ls_number_parameters 801
_refine_ls_number_reflns 9226
_refine_ls_number_restraints 793
_refine_ls_restrained_S_all 1.003
_refine_ls_R_factor_all 0.1762
_refine_ls_R_factor_gt 0.1000
_refine_ls_shift/su_max 0.002
_refine_ls_shift/su_mean 0.000
_refine_ls_structure_factor_coef Fsqd
_refine_ls_weighting_details 'w=1/[\s^2^(Fo^2^)+(0.1611P)^2^+1.2228P] where P=(Fo^2^+2Fc^2^)/3'
_refine_ls_weighting_scheme calc
_refine_ls_wR_factor_gt 0.2630
_refine_ls_wR_factor_ref 0.3137
_reflns_Friedel_coverage 0.999
_reflns_Friedel_fraction_full 0.995
_reflns_Friedel_fraction_max 0.995
_reflns_number_gt 4657
_reflns_number_total 9226
_reflns_threshold_expression 'I > 2\s(I)'
_cod_data_source_file jo7b01972_si_002.cif
_cod_data_source_block shelx_Dye_5
_cod_depositor_comments 'Adding full bibliography for 4032977--4032982.cif.'
_cod_original_cell_volume 5569.0(16)
_cod_database_code 4032981
_shelx_shelxl_version_number 2016/6
_shelx_space_group_comment
;
The symmetry employed for this shelxl refinement is uniquely defined
by the following loop, which should always be used as a source of
symmetry information in preference to the above space-group names.
They are only intended as comments.
;
_shelx_estimated_absorpt_t_min 0.857
_shelx_estimated_absorpt_t_max 0.995

loop_
_space_group_symop_operation_xyz
'x, y, z'
'x, -y, z+1/2'
'x+1/2, y+1/2, z'
'x+1/2, -y+1/2, z+1/2'

loop_
_atom_site_label
_atom_site_type_symbol
_atom_site_fract_x
_atom_site_fract_y
_atom_site_fract_z
_atom_site_U_iso_or_equiv
_atom_site_adp_type
_atom_site_occupancy
_atom_site_site_symmetry_order
_atom_site_calc_flag
_atom_site_refinement_flags_posn
_atom_site_refinement_flags_adp
_atom_site_refinement_flags_occupancy
_atom_site_disorder_assembly
_atom_site_disorder_group
S1 S 0.37347(9) 0.8820(4) 0.9295(4) 0.0743(11) Uani 1 1 d . . . . .
S2 S 0.62426(8) 0.4068(3) -0.0409(4) 0.0664(10) Uani 1 1 d . U . . .
F1 F 0.3473(2) 0.8887(10) 1.0083(11) 0.111(4) Uani 1 1 d . . . . .
F2 F 0.3856(2) 0.8169(9) 1.0592(9) 0.101(3) Uani 1 1 d . . . . .
F3 F 0.36323(18) 0.7520(9) 0.8771(11) 0.100(3) Uani 1 1 d . . . . .
F4 F 0.35913(18) 0.9488(8) 0.8074(10) 0.093(3) Uani 1 1 d . . . . .
F5 F 0.3810(2) 1.0105(8) 0.9933(10) 0.103(3) Uani 1 1 d . . . . .
F6 F 0.64772(16) 0.4156(8) -0.1337(10) 0.085(3) Uani 1 1 d . . . . .
F7 F 0.6240(2) 0.2625(8) -0.0717(11) 0.101(3) Uani 1 1 d . . . . .
F8 F 0.64348(17) 0.3829(12) 0.0827(10) 0.119(4) Uani 1 1 d . . . . .
F9 F 0.6258(2) 0.5469(8) -0.0220(13) 0.123(4) Uani 1 1 d . . . . .
F10 F 0.60672(19) 0.4269(11) -0.1719(8) 0.104(3) Uani 1 1 d . . . . .
N1 N 0.6796(2) 0.9085(10) -0.1230(12) 0.064(3) Uani 1 1 d . . . . .
N2 N 0.3222(2) 0.3903(9) 1.0525(11) 0.055(3) Uani 1 1 d . U . . .
C1 C 0.4023(2) 0.8697(11) 0.8385(13) 0.052(3) Uani 1 1 d D . . . .
C2 C 0.4167(3) 0.7636(13) 0.8415(13) 0.063(4) Uani 1 1 d D . . . .
H2 H 0.411557 0.697530 0.897223 0.076 Uiso 1 1 calc R U . . .
C3 C 0.4379(2) 0.7521(12) 0.7669(13) 0.058(3) Uani 1 1 d D . . . .
H3 H 0.446725 0.676133 0.767888 0.069 Uiso 1 1 calc R U . . .
C4 C 0.4474(2) 0.8472(13) 0.6881(13) 0.057(3) Uani 1 1 d D . . . .
C5 C 0.4329(3) 0.9559(13) 0.6886(15) 0.078(5) Uani 1 1 d D . . . .
H5 H 0.438363 1.022893 0.635100 0.094 Uiso 1 1 calc R U . . .
C6 C 0.4110(3) 0.9685(13) 0.7643(14) 0.067(4) Uani 1 1 d D . . . .
H6 H 0.402074 1.044149 0.765533 0.080 Uiso 1 1 calc R U . . .
C7 C 0.4697(2) 0.8273(14) 0.6039(16) 0.076(4) Uani 1 1 d D . . . .
H7 H 0.478492 0.751839 0.615999 0.092 Uiso 1 1 calc R U . . .
C8 C 0.4790(2) 0.9035(15) 0.5119(13) 0.069(4) Uani 1 1 d D . . . .
H8 H 0.469839 0.977683 0.496894 0.083 Uiso 1 1 calc R U . . .
C9 C 0.5021(2) 0.8845(11) 0.4309(12) 0.054(3) Uani 1 1 d D . . . .
C10 C 0.5188(3) 0.7848(12) 0.4456(13) 0.067(4) Uani 1 1 d D . . . .
H10 H 0.515365 0.723358 0.510935 0.080 Uiso 1 1 calc R U . . .
C11 C 0.5398(3) 0.7749(14) 0.3674(15) 0.071(4) Uani 1 1 d D . . . .
H11 H 0.550698 0.705792 0.381090 0.085 Uiso 1 1 calc R U . . .
C12 C 0.5465(3) 0.8592(13) 0.2686(13) 0.069(4) Uani 1 1 d D . . . .
C13 C 0.5303(3) 0.9607(13) 0.2543(14) 0.069(4) Uani 1 1 d D . . . .
H13 H 0.534292 1.021943 0.189714 0.083 Uiso 1 1 calc R U . . .
C14 C 0.5082(2) 0.9747(13) 0.3337(15) 0.072(4) Uani 1 1 d D . . . .
H14 H 0.497437 1.044350 0.321763 0.086 Uiso 1 1 calc R U . . .
C15 C 0.5694(3) 0.8410(13) 0.1905(15) 0.074(4) Uani 1 1 d D . . . .
H15 H 0.579090 0.769614 0.212370 0.089 Uiso 1 1 calc R U . . .
C16 C 0.5788(3) 0.9106(15) 0.0920(14) 0.083(5) Uani 1 1 d D . . . .
H16 H 0.567925 0.974259 0.057755 0.100 Uiso 1 1 calc R U . . .
C17 C 0.6047(3) 0.8981(12) 0.0298(14) 0.067(4) Uani 1 1 d D . . . .
C18 C 0.6246(3) 0.8201(14) 0.0782(14) 0.075(4) Uani 1 1 d D . . . .
H18 H 0.621037 0.764550 0.149623 0.090 Uiso 1 1 calc R U . . .
C19 C 0.6481(3) 0.8212(13) 0.0276(14) 0.067(4) Uani 1 1 d D . . . .
H19 H 0.660735 0.764397 0.060321 0.080 Uiso 1 1 calc R U . . .
C20 C 0.6545(3) 0.9052(12) -0.0733(14) 0.064(4) Uani 1 1 d D . . . .
C21 C 0.6349(3) 0.9784(13) -0.1291(15) 0.075(4) Uani 1 1 d D . . . .
H21 H 0.638167 1.029421 -0.204981 0.090 Uiso 1 1 calc R U . . .
C22 C 0.6110(3) 0.9768(13) -0.0745(15) 0.076(4) Uani 1 1 d D . . . .
H22 H 0.598215 1.031703 -0.109349 0.091 Uiso 1 1 calc R U . . .
C23 C 0.6946(3) 0.8066(14) -0.1390(18) 0.078(5) Uani 1 1 d . . . . .
C24 C 0.6842(3) 0.6916(15) -0.1781(19) 0.092(6) Uani 1 1 d . . . . .
H24 H 0.666093 0.683784 -0.193948 0.110 Uiso 1 1 calc R U . . .
C25 C 0.6992(4) 0.5947(18) -0.193(3) 0.133(10) Uani 1 1 d . . . . .
H25 H 0.691768 0.519121 -0.221324 0.159 Uiso 1 1 calc R U . . .
C26 C 0.7242(4) 0.6021(17) -0.169(3) 0.150(11) Uani 1 1 d . . . . .
H26 H 0.734455 0.531741 -0.183386 0.180 Uiso 1 1 calc R U . . .
C27 C 0.7360(3) 0.7056(15) -0.124(2) 0.110(7) Uani 1 1 d . . . . .
H27 H 0.753983 0.706757 -0.103290 0.132 Uiso 1 1 calc R U . . .
C28 C 0.7217(3) 0.8060(14) -0.1089(18) 0.079(5) Uani 1 1 d . . . . .
H28 H 0.729756 0.879025 -0.077283 0.095 Uiso 1 1 calc R U . . .
C29 C 0.6908(3) 1.0305(12) -0.1373(15) 0.061(3) Uani 1 1 d . . . . .
C30 C 0.7069(3) 1.0509(16) -0.2407(17) 0.088(5) Uani 1 1 d . . . . .
H30 H 0.709424 0.987398 -0.304943 0.105 Uiso 1 1 calc R U . . .
C31 C 0.7199(5) 1.159(3) -0.257(2) 0.120(8) Uani 1 1 d . . . . .
H31 H 0.732264 1.170328 -0.324883 0.144 Uiso 1 1 calc R U . . .
C32 C 0.7138(4) 1.248(2) -0.171(3) 0.125(10) Uani 1 1 d . . . . .
H32 H 0.721065 1.326179 -0.184838 0.150 Uiso 1 1 calc R U . . .
C33 C 0.6979(3) 1.2338(15) -0.062(2) 0.099(6) Uani 1 1 d . . . . .
H33 H 0.694810 1.299276 -0.001263 0.119 Uiso 1 1 calc R U . . .
C34 C 0.6862(3) 1.1184(13) -0.0456(18) 0.073(4) Uani 1 1 d . . . . .
H34 H 0.675289 1.103219 0.028649 0.087 Uiso 1 1 calc R U . . .
C36 C 0.5918(8) 0.311(4) 0.164(6) 0.067(6) Uani 0.480(9) 1 d D U P A 1
H36 H 0.604054 0.249049 0.186381 0.080 Uiso 0.480(9) 1 calc R U P A 1
C37 C 0.5695(6) 0.317(3) 0.232(3) 0.067(5) Uani 0.480(9) 1 d D U P A 1
H37 H 0.565896 0.251796 0.292493 0.080 Uiso 0.480(9) 1 calc R U P A 1
C38 C 0.5512(5) 0.411(3) 0.221(3) 0.060(5) Uani 0.480(9) 1 d D U P A 1
C39 C 0.5565(6) 0.501(3) 0.123(3) 0.056(5) Uani 0.480(9) 1 d D U P A 1
H39 H 0.544091 0.561851 0.100969 0.067 Uiso 0.480(9) 1 calc R U P A 1
C40 C 0.5801(5) 0.499(3) 0.059(4) 0.056(6) Uani 0.480(9) 1 d D U P A 1
H40 H 0.585280 0.570122 0.011806 0.067 Uiso 0.480(9) 1 calc R U P A 1
C41 C 0.5276(5) 0.425(3) 0.299(3) 0.064(4) Uani 0.480(9) 1 d D U P A 1
H41 H 0.516696 0.491747 0.275141 0.077 Uiso 0.480(9) 1 calc R U P A 1
C42 C 0.5201(5) 0.352(3) 0.400(3) 0.062(5) Uani 0.480(9) 1 d D U P A 1
H42 H 0.530910 0.284841 0.423319 0.074 Uiso 0.480(9) 1 calc R U P A 1
C43 C 0.4967(8) 0.368(5) 0.478(5) 0.054(5) Uani 0.480(9) 1 d D U P A 1
C44 C 0.4900(8) 0.287(4) 0.580(4) 0.061(6) Uani 0.480(9) 1 d D U P A 1
H44 H 0.500701 0.219366 0.602158 0.074 Uiso 0.480(9) 1 calc R U P A 1
C45 C 0.4678(6) 0.307(3) 0.649(4) 0.059(5) Uani 0.480(9) 1 d D U P A 1
H45 H 0.463673 0.249572 0.717826 0.070 Uiso 0.480(9) 1 calc R U P A 1
C46 C 0.4510(6) 0.403(3) 0.628(3) 0.049(5) Uani 0.480(9) 1 d D U P A 1
C47 C 0.4559(8) 0.478(4) 0.517(4) 0.055(5) Uani 0.480(9) 1 d D U P A 1
H47 H 0.444826 0.544772 0.495218 0.066 Uiso 0.480(9) 1 calc R U P A 1
C48 C 0.4776(9) 0.454(4) 0.439(5) 0.057(7) Uani 0.480(9) 1 d D U P A 1
H48 H 0.479441 0.498385 0.356587 0.068 Uiso 0.480(9) 1 calc R U P A 1
C49 C 0.4272(5) 0.422(2) 0.698(2) 0.055(4) Uani 0.480(9) 1 d D U P A 1
H49 H 0.416477 0.488711 0.669879 0.066 Uiso 0.480(9) 1 calc R U P A 1
C50 C 0.4194(4) 0.351(3) 0.798(2) 0.053(4) Uani 0.480(9) 1 d D U P A 1
H50 H 0.430343 0.284737 0.823866 0.063 Uiso 0.480(9) 1 calc R U P A 1
C51 C 0.3953(5) 0.365(3) 0.874(3) 0.045(5) Uani 0.480(9) 1 d D U P A 1
C52 C 0.3864(6) 0.283(3) 0.969(4) 0.050(5) Uani 0.480(9) 1 d D U P A 1
H52 H 0.397728 0.220318 0.999659 0.060 Uiso 0.480(9) 1 calc R U P A 1
C53 C 0.3632(6) 0.288(3) 1.019(4) 0.044(7) Uani 0.480(9) 1 d D U P A 1
H53 H 0.357600 0.223971 1.076721 0.053 Uiso 0.480(9) 1 calc R U P A 1
C55 C 0.3529(10) 0.464(6) 0.882(9) 0.060(6) Uani 0.480(9) 1 d D U P A 1
H55 H 0.341394 0.524017 0.847045 0.072 Uiso 0.480(9) 1 calc R U P A 1
C56 C 0.3767(6) 0.449(3) 0.827(4) 0.048(5) Uani 0.480(9) 1 d D U P A 1
H56 H 0.380860 0.499874 0.752129 0.057 Uiso 0.480(9) 1 calc R U P A 1
C35 C 0.5971(2) 0.3936(13) 0.0617(13) 0.063(3) Uani 1 1 d D U . . .
C36' C 0.5979(7) 0.287(4) 0.142(5) 0.067(6) Uani 0.520(9) 1 d D U P A 2
H36' H 0.612334 0.233707 0.139216 0.080 Uiso 0.520(9) 1 calc R U P A 2
C37' C 0.5778(5) 0.261(3) 0.223(3) 0.067(5) Uani 0.520(9) 1 d D U P A 2
H37' H 0.578101 0.186209 0.272683 0.080 Uiso 0.520(9) 1 calc R U P A 2
C38' C 0.5569(4) 0.338(3) 0.235(3) 0.060(5) Uani 0.520(9) 1 d D U P A 2
C39' C 0.5564(5) 0.442(3) 0.148(3) 0.056(5) Uani 0.520(9) 1 d D U P A 2
H39' H 0.542846 0.499583 0.155009 0.067 Uiso 0.520(9) 1 calc R U P A 2
C40' C 0.5752(5) 0.461(2) 0.054(3) 0.056(6) Uani 0.520(9) 1 d D U P A 2
H40' H 0.572844 0.520266 -0.015326 0.067 Uiso 0.520(9) 1 calc R U P A 2
C41' C 0.5362(4) 0.320(2) 0.331(2) 0.064(4) Uani 0.520(9) 1 d D U P A 2
H41' H 0.537236 0.247219 0.383861 0.077 Uiso 0.520(9) 1 calc R U P A 2
C42' C 0.5161(5) 0.392(3) 0.354(3) 0.062(5) Uani 0.520(9) 1 d D U P A 2
H42' H 0.515326 0.464290 0.299844 0.074 Uiso 0.520(9) 1 calc R U P A 2
C43' C 0.4949(8) 0.379(4) 0.448(5) 0.054(5) Uani 0.520(9) 1 d D U P A 2
C44' C 0.4940(7) 0.281(4) 0.540(4) 0.061(6) Uani 0.520(9) 1 d D U P A 2
H44' H 0.506955 0.219671 0.539268 0.074 Uiso 0.520(9) 1 calc R U P A 2
C45' C 0.4744(6) 0.273(3) 0.631(4) 0.059(5) Uani 0.520(9) 1 d D U P A 2
H45' H 0.474737 0.207471 0.693727 0.070 Uiso 0.520(9) 1 calc R U P A 2
C46' C 0.4543(5) 0.356(2) 0.636(3) 0.049(5) Uani 0.520(9) 1 d D U P A 2
C47' C 0.4555(7) 0.461(3) 0.556(4) 0.055(5) Uani 0.520(9) 1 d D U P A 2
H47' H 0.442734 0.522546 0.560004 0.066 Uiso 0.520(9) 1 calc R U P A 2
C48' C 0.4766(8) 0.472(4) 0.468(5) 0.057(7) Uani 0.520(9) 1 d D U P A 2
H48' H 0.478448 0.546344 0.419777 0.068 Uiso 0.520(9) 1 calc R U P A 2
C49' C 0.4343(4) 0.337(2) 0.733(2) 0.055(4) Uani 0.520(9) 1 d D U P A 2
H49' H 0.435331 0.267909 0.792333 0.066 Uiso 0.520(9) 1 calc R U P A 2
C50' C 0.4145(4) 0.414(2) 0.742(3) 0.053(4) Uani 0.520(9) 1 d D U P A 2
H50' H 0.414765 0.484444 0.685657 0.063 Uiso 0.520(9) 1 calc R U P A 2
C51' C 0.3920(5) 0.400(3) 0.830(3) 0.045(5) Uani 0.520(9) 1 d D U P A 2
C52' C 0.3876(5) 0.326(3) 0.939(3) 0.050(5) Uani 0.520(9) 1 d D U P A 2
H52' H 0.400989 0.268849 0.961022 0.060 Uiso 0.520(9) 1 calc R U P A 2
C53' C 0.3678(5) 0.321(3) 1.018(4) 0.044(7) Uani 0.520(9) 1 d D U P A 2
H53' H 0.368307 0.270862 1.096924 0.053 Uiso 0.520(9) 1 calc R U P A 2
C54 C 0.3460(2) 0.3912(12) 0.9864(13) 0.054(3) Uani 1 1 d D U . . .
C55' C 0.3496(10) 0.485(6) 0.891(8) 0.060(6) Uani 0.520(9) 1 d D U P A 2
H55' H 0.336332 0.543668 0.876480 0.072 Uiso 0.520(9) 1 calc R U P A 2
C56' C 0.3718(6) 0.494(3) 0.817(4) 0.048(5) Uani 0.520(9) 1 d . U P A 2
H56' H 0.373927 0.560828 0.757021 0.057 Uiso 0.520(9) 1 calc R U P A 2
C57 C 0.3106(2) 0.2778(11) 1.0907(14) 0.055(3) Uani 1 1 d . . . . .
C58 C 0.3120(3) 0.1768(14) 1.0024(16) 0.074(4) Uani 1 1 d . . . . .
H58 H 0.320752 0.182549 0.919013 0.089 Uiso 1 1 calc R U . . .
C59 C 0.3000(3) 0.0666(15) 1.0412(17) 0.078(4) Uani 1 1 d . . . . .
H59 H 0.301435 -0.004021 0.985755 0.094 Uiso 1 1 calc R U . . .
C60 C 0.2864(3) 0.0613(15) 1.158(2) 0.081(5) Uani 1 1 d . . . . .
H60 H 0.277932 -0.012516 1.180409 0.097 Uiso 1 1 calc R U . . .
C61 C 0.2848(3) 0.1595(13) 1.2432(15) 0.066(4) Uani 1 1 d . . . . .
H61 H 0.275386 0.154047 1.324377 0.079 Uiso 1 1 calc R U . . .
C62 C 0.2971(3) 0.2674(13) 1.2092(15) 0.064(4) Uani 1 1 d . . . . .
H62 H 0.296277 0.335524 1.268747 0.076 Uiso 1 1 calc R U . . .
C63 C 0.3057(3) 0.4953(12) 1.0585(13) 0.057(3) Uani 1 1 d . . . . .
C64 C 0.2807(3) 0.4930(16) 1.021(2) 0.093(5) Uani 1 1 d . . . . .
H64 H 0.273633 0.420197 0.982287 0.112 Uiso 1 1 calc R U . . .
C65 C 0.2645(3) 0.5938(14) 1.0363(17) 0.078(5) Uani 1 1 d . . . . .
H65 H 0.246637 0.588265 1.011635 0.094 Uiso 1 1 calc R U . . .
C66 C 0.2745(3) 0.6993(14) 1.0868(17) 0.073(4) Uani 1 1 d . . . . .
H66 H 0.263380 0.766781 1.102033 0.088 Uiso 1 1 calc R U . . .
C67 C 0.3011(3) 0.7103(12) 1.1171(15) 0.067(4) Uani 1 1 d . . . . .
H67 H 0.308539 0.785920 1.145013 0.080 Uiso 1 1 calc R U . . .
C68 C 0.3158(3) 0.6068(12) 1.1044(15) 0.069(4) Uani 1 1 d . . . . .
H68 H 0.333722 0.611235 1.127947 0.082 Uiso 1 1 calc R U . . .

loop_
_atom_site_aniso_label
_atom_site_aniso_U_11
_atom_site_aniso_U_22
_atom_site_aniso_U_33
_atom_site_aniso_U_23
_atom_site_aniso_U_13
_atom_site_aniso_U_12
S1 0.078(3) 0.066(3) 0.079(2) 0.000(2) 0.002(2) 0.013(2)
S2 0.065(2) 0.054(2) 0.079(2) 0.0048(19) -0.0051(19) 0.0059(18)
F1 0.103(8) 0.109(8) 0.123(8) 0.011(6) 0.022(7) 0.032(6)
F2 0.139(8) 0.082(7) 0.081(5) 0.028(5) -0.007(6) 0.027(6)
F3 0.080(6) 0.087(7) 0.134(8) -0.027(6) 0.011(6) -0.029(5)
F4 0.093(6) 0.081(6) 0.103(7) 0.010(5) -0.026(5) 0.023(5)
F5 0.155(9) 0.052(6) 0.102(6) -0.013(5) -0.018(6) 0.017(6)
F6 0.058(5) 0.085(7) 0.113(7) 0.002(5) 0.017(5) -0.006(4)
F7 0.132(8) 0.051(5) 0.120(7) -0.002(5) 0.020(6) -0.001(5)
F8 0.056(5) 0.206(12) 0.094(6) 0.017(7) -0.034(5) 0.013(6)
F9 0.146(9) 0.046(5) 0.181(11) -0.030(6) 0.052(8) -0.030(6)
F10 0.098(7) 0.155(10) 0.059(5) 0.025(6) -0.007(5) 0.026(6)
N1 0.062(7) 0.047(7) 0.082(8) -0.007(6) 0.007(6) -0.011(6)
N2 0.056(6) 0.033(6) 0.074(7) 0.009(5) 0.000(5) 0.002(5)
C1 0.058(8) 0.036(8) 0.062(8) -0.003(6) -0.006(7) 0.010(6)
C2 0.071(9) 0.063(9) 0.055(8) 0.014(7) -0.012(7) 0.000(7)
C3 0.052(8) 0.052(9) 0.069(8) 0.009(7) 0.000(7) 0.009(6)
C4 0.039(7) 0.059(9) 0.071(8) -0.001(7) -0.016(6) -0.007(6)
C5 0.092(12) 0.065(11) 0.076(10) 0.002(8) -0.022(9) -0.003(9)
C6 0.068(9) 0.059(10) 0.073(9) 0.003(8) -0.009(8) 0.000(7)
C7 0.060(9) 0.062(10) 0.105(12) 0.011(9) -0.029(9) -0.009(7)
C8 0.061(9) 0.079(11) 0.065(8) 0.006(8) -0.018(7) -0.003(8)
C9 0.059(8) 0.046(8) 0.055(7) 0.017(6) -0.021(6) -0.008(6)
C10 0.084(10) 0.053(9) 0.061(8) 0.012(7) -0.024(8) 0.000(8)
C11 0.066(9) 0.068(11) 0.078(10) 0.021(8) -0.002(8) 0.011(7)
C12 0.061(9) 0.078(11) 0.066(9) 0.017(8) -0.023(7) -0.008(8)
C13 0.074(9) 0.064(10) 0.068(9) 0.012(7) -0.010(8) -0.012(8)
C14 0.055(8) 0.071(10) 0.089(10) 0.018(9) -0.019(8) -0.003(7)
C15 0.074(10) 0.055(10) 0.090(11) 0.015(8) -0.034(9) -0.013(8)
C16 0.101(13) 0.075(12) 0.070(9) 0.023(9) -0.048(10) -0.016(9)
C17 0.070(10) 0.063(10) 0.066(9) 0.023(7) -0.027(8) -0.028(7)
C18 0.094(12) 0.085(12) 0.046(7) 0.009(8) -0.001(8) -0.003(9)
C19 0.067(9) 0.069(10) 0.065(9) 0.006(8) -0.008(7) -0.008(8)
C20 0.067(9) 0.052(9) 0.073(9) -0.005(7) -0.011(8) -0.013(7)
C21 0.078(10) 0.070(10) 0.078(10) 0.028(8) 0.000(9) -0.029(8)
C22 0.090(11) 0.058(10) 0.078(10) 0.025(8) -0.020(9) -0.013(8)
C23 0.059(9) 0.060(10) 0.115(13) -0.022(9) 0.027(9) -0.025(8)
C24 0.063(10) 0.077(12) 0.137(15) -0.037(11) 0.040(10) -0.022(9)
C25 0.074(12) 0.081(15) 0.25(3) -0.094(16) 0.052(14) -0.030(11)
C26 0.113(17) 0.048(12) 0.29(3) -0.071(16) 0.071(19) -0.008(11)
C27 0.070(10) 0.055(11) 0.21(2) -0.030(12) 0.059(13) -0.001(9)
C28 0.070(10) 0.048(9) 0.119(13) -0.009(9) 0.004(9) -0.018(8)
C29 0.078(9) 0.034(8) 0.070(8) 0.007(7) 0.001(7) -0.010(7)
C30 0.097(12) 0.079(12) 0.087(11) -0.008(10) 0.009(10) -0.034(10)
C31 0.126(18) 0.13(2) 0.101(14) 0.059(15) -0.012(13) -0.026(17)
C32 0.058(11) 0.070(15) 0.25(3) 0.076(18) -0.005(15) -0.002(10)
C33 0.074(11) 0.044(10) 0.18(2) -0.002(11) -0.041(12) -0.008(8)
C34 0.058(8) 0.052(9) 0.107(11) 0.008(9) -0.017(8) -0.016(7)
C36 0.058(13) 0.082(15) 0.060(14) -0.007(13) -0.011(8) 0.007(8)
C37 0.061(12) 0.073(15) 0.067(10) 0.000(11) -0.009(9) 0.011(8)
C38 0.055(9) 0.057(13) 0.067(10) -0.008(9) -0.017(7) 0.000(8)
C39 0.050(7) 0.066(17) 0.050(11) -0.007(10) -0.012(6) 0.003(10)
C40 0.046(9) 0.051(15) 0.070(9) -0.024(10) -0.011(7) -0.016(10)
C41 0.072(10) 0.055(11) 0.065(11) 0.003(8) -0.007(7) 0.016(8)
C42 0.066(10) 0.056(15) 0.063(15) -0.001(8) -0.010(10) 0.009(8)
C43 0.065(8) 0.043(8) 0.053(17) -0.010(7) -0.016(10) 0.008(5)
C44 0.062(10) 0.050(9) 0.07(2) 0.002(11) -0.005(7) 0.012(7)
C45 0.062(13) 0.038(14) 0.075(11) -0.003(12) -0.005(8) 0.017(8)
C46 0.055(9) 0.034(16) 0.059(8) 0.002(10) -0.014(7) 0.011(8)
C47 0.065(7) 0.044(11) 0.056(19) 0.012(8) -0.015(9) 0.019(7)
C48 0.077(8) 0.041(11) 0.053(16) 0.007(12) -0.007(8) 0.015(7)
C49 0.055(9) 0.047(11) 0.062(10) -0.014(8) -0.008(7) -0.004(7)
C50 0.044(8) 0.051(12) 0.063(12) -0.011(7) -0.011(7) -0.007(7)
C51 0.053(8) 0.028(13) 0.052(14) -0.003(7) -0.007(8) 0.011(6)
C52 0.045(6) 0.046(18) 0.057(13) 0.009(9) -0.013(6) 0.001(9)
C53 0.042(9) 0.031(16) 0.058(7) -0.011(10) -0.014(7) -0.005(10)
C55 0.051(10) 0.047(17) 0.082(11) 0.004(13) -0.001(7) 0.014(7)
C56 0.052(9) 0.021(17) 0.069(9) 0.001(11) -0.003(8) 0.007(7)
C35 0.059(7) 0.073(9) 0.056(7) -0.010(6) -0.019(5) 0.009(6)
C36' 0.058(13) 0.082(15) 0.060(14) -0.007(13) -0.011(8) 0.007(8)
C37' 0.061(12) 0.073(15) 0.067(10) 0.000(11) -0.009(9) 0.011(8)
C38' 0.055(9) 0.057(13) 0.067(10) -0.008(9) -0.017(7) 0.000(8)
C39' 0.050(7) 0.066(17) 0.050(11) -0.007(10) -0.012(6) 0.003(10)
C40' 0.046(9) 0.051(15) 0.070(9) -0.024(10) -0.011(7) -0.016(10)
C41' 0.072(10) 0.055(11) 0.065(11) 0.003(8) -0.007(7) 0.016(8)
C42' 0.066(10) 0.056(15) 0.063(15) -0.001(8) -0.010(10) 0.009(8)
C43' 0.065(8) 0.043(8) 0.053(17) -0.010(7) -0.016(10) 0.008(5)
C44' 0.062(10) 0.050(9) 0.07(2) 0.002(11) -0.005(7) 0.012(7)
C45' 0.062(13) 0.038(14) 0.075(11) -0.003(12) -0.005(8) 0.017(8)
C46' 0.055(9) 0.034(16) 0.059(8) 0.002(10) -0.014(7) 0.011(8)
C47' 0.065(7) 0.044(11) 0.056(19) 0.012(8) -0.015(9) 0.019(7)
C48' 0.077(8) 0.041(11) 0.053(16) 0.007(12) -0.007(8) 0.015(7)
C49' 0.055(9) 0.047(11) 0.062(10) -0.014(8) -0.008(7) -0.004(7)
C50' 0.044(8) 0.051(12) 0.063(12) -0.011(7) -0.011(7) -0.007(7)
C51' 0.053(8) 0.028(13) 0.052(14) -0.003(7) -0.007(8) 0.011(6)
C52' 0.045(6) 0.046(18) 0.057(13) 0.009(9) -0.013(6) 0.001(9)
C53' 0.042(9) 0.031(16) 0.058(7) -0.011(10) -0.014(7) -0.005(10)
C54 0.052(6) 0.048(7) 0.061(7) 0.001(5) -0.008(5) 0.007(5)
C55' 0.051(10) 0.047(17) 0.082(11) 0.004(13) -0.001(7) 0.014(7)
C56' 0.052(9) 0.021(17) 0.069(9) 0.001(11) -0.003(8) 0.007(7)
C57 0.048(7) 0.037(8) 0.080(9) 0.007(7) 0.000(7) 0.003(6)
C58 0.080(10) 0.058(10) 0.084(10) 0.002(8) -0.001(8) 0.021(8)
C59 0.097(12) 0.052(10) 0.085(11) -0.003(8) -0.003(10) -0.012(8)
C60 0.059(9) 0.057(11) 0.126(14) 0.013(10) -0.008(10) -0.017(7)
C61 0.071(9) 0.050(9) 0.077(9) 0.012(8) 0.013(8) 0.008(7)
C62 0.056(8) 0.055(9) 0.080(9) -0.008(8) 0.006(7) -0.004(7)
C63 0.066(9) 0.035(8) 0.069(8) 0.006(6) -0.009(7) 0.006(6)
C64 0.070(10) 0.072(12) 0.136(16) -0.031(10) -0.010(10) -0.002(9)
C65 0.059(9) 0.057(11) 0.117(13) 0.018(9) -0.016(9) 0.006(8)
C66 0.068(10) 0.054(10) 0.097(11) 0.001(8) 0.013(9) 0.008(7)
C67 0.081(10) 0.031(7) 0.088(10) -0.006(7) -0.012(8) 0.011(7)
C68 0.065(8) 0.050(9) 0.089(10) -0.007(8) -0.026(8) 0.009(7)

loop_
_atom_type_symbol
_atom_type_description
_atom_type_scat_dispersion_real
_atom_type_scat_dispersion_imag
_atom_type_scat_source
C C 0.0033 0.0016 'International Tables Vol C Tables 4.2.6.8 and 6.1.1.4'
H H 0.0000 0.0000 'International Tables Vol C Tables 4.2.6.8 and 6.1.1.4'
F F 0.0171 0.0103 'International Tables Vol C Tables 4.2.6.8 and 6.1.1.4'
N N 0.0061 0.0033 'International Tables Vol C Tables 4.2.6.8 and 6.1.1.4'
S S 0.1246 0.1234 'International Tables Vol C Tables 4.2.6.8 and 6.1.1.4'

loop_
_geom_angle_atom_site_label_1
_geom_angle_atom_site_label_2
_geom_angle_atom_site_label_3
_geom_angle
F4 S1 F2 175.0(6)
F4 S1 F5 89.6(5)
F2 S1 F5 89.7(6)
F4 S1 F1 87.7(6)
F2 S1 F1 87.3(6)
F5 S1 F1 88.3(6)
F4 S1 F3 91.4(6)
F2 S1 F3 88.7(6)
F5 S1 F3 173.4(6)
F1 S1 F3 85.3(6)
F4 S1 C1 92.1(6)
F2 S1 C1 92.9(6)
F5 S1 C1 93.8(6)
F1 S1 C1 177.9(7)
F3 S1 C1 92.7(6)
F6 S2 F9 88.3(5)
F6 S2 F10 87.4(5)
F9 S2 F10 89.2(7)
F6 S2 F8 88.5(5)
F9 S2 F8 92.5(7)
F10 S2 F8 175.5(6)
F6 S2 F7 87.3(5)
F9 S2 F7 175.3(6)
F10 S2 F7 89.0(6)
F8 S2 F7 89.0(7)
F6 S2 C35 178.3(6)
F9 S2 C35 92.9(6)
F10 S2 C35 91.5(6)
F8 S2 C35 92.5(6)
F7 S2 C35 91.4(6)
C23 N1 C20 123.8(11)
C23 N1 C29 119.9(12)
C20 N1 C29 115.6(11)
C54 N2 C57 120.6(10)
C54 N2 C63 122.9(10)
C57 N2 C63 115.0(11)
C2 C1 C6 118.8(12)
C2 C1 S1 121.2(10)
C6 C1 S1 120.0(10)
C3 C2 C1 121.1(12)
C3 C2 H2 119.4
C1 C2 H2 119.4
C2 C3 C4 122.7(12)
C2 C3 H3 118.6
C4 C3 H3 118.6
C3 C4 C5 115.6(12)
C3 C4 C7 120.2(12)
C5 C4 C7 124.0(13)
C6 C5 C4 122.2(14)
C6 C5 H5 118.9
C4 C5 H5 118.9
C5 C6 C1 119.4(13)
C5 C6 H6 120.3
C1 C6 H6 120.3
C8 C7 C4 127.1(13)
C8 C7 H7 116.4
C4 C7 H7 116.4
C7 C8 C9 126.7(13)
C7 C8 H8 116.7
C9 C8 H8 116.7
C10 C9 C14 117.7(12)
C10 C9 C8 124.4(11)
C14 C9 C8 117.8(11)
C11 C10 C9 120.6(12)
C11 C10 H10 119.7
C9 C10 H10 119.7
C10 C11 C12 124.4(13)
C10 C11 H11 117.8
C12 C11 H11 117.8
C11 C12 C13 115.7(12)
C11 C12 C15 120.4(13)
C13 C12 C15 123.8(12)
C12 C13 C14 121.8(12)
C12 C13 H13 119.1
C14 C13 H13 119.1
C9 C14 C13 119.8(12)
C9 C14 H14 120.1
C13 C14 H14 120.1
C16 C15 C12 129.0(14)
C16 C15 H15 115.5
C12 C15 H15 115.5
C15 C16 C17 126.5(14)
C15 C16 H16 116.8
C17 C16 H16 116.8
C22 C17 C18 116.1(13)
C22 C17 C16 118.6(13)
C18 C17 C16 124.9(12)
C19 C18 C17 122.5(13)
C19 C18 H18 118.8
C17 C18 H18 118.8
C18 C19 C20 120.6(13)
C18 C19 H19 119.7
C20 C19 H19 119.7
C21 C20 C19 118.2(13)
C21 C20 N1 121.4(13)
C19 C20 N1 120.3(13)
C22 C21 C20 119.8(13)
C22 C21 H21 120.1
C20 C21 H21 120.1
C21 C22 C17 122.4(14)
C21 C22 H22 118.8
C17 C22 H22 118.8
N1 C23 C24 122.6(14)
N1 C23 C28 122.7(13)
C24 C23 C28 114.6(14)
C25 C24 C23 121.3(16)
C25 C24 H24 119.3
C23 C24 H24 119.3
C26 C25 C24 120.6(17)
C26 C25 H25 119.7
C24 C25 H25 119.7
C25 C26 C27 122.9(17)
C25 C26 H26 118.5
C27 C26 H26 118.5
C28 C27 C26 118.5(18)
C28 C27 H27 120.7
C26 C27 H27 120.7
C27 C28 C23 121.8(14)
C27 C28 H28 119.1
C23 C28 H28 119.1
C34 C29 C30 120.9(14)
C34 C29 N1 120.4(13)
C30 C29 N1 118.6(14)
C29 C30 C31 122.9(19)
C29 C30 H30 118.6
C31 C30 H30 118.6
C32 C31 C30 115(2)
C32 C31 H31 122.3
C30 C31 H31 122.3
C31 C32 C33 125(2)
C31 C32 H32 117.6
C33 C32 H32 117.6
C32 C33 C34 117.3(19)
C32 C33 H33 121.4
C34 C33 H33 121.4
C29 C34 C33 118.3(17)
C29 C34 H34 120.8
C33 C34 H34 120.8
C37 C36 C35 121(3)
C37 C36 H36 119.4
C35 C36 H36 119.4
C36 C37 C38 125(3)
C36 C37 H37 117.2
C38 C37 H37 117.3
C37 C38 C39 115(2)
C37 C38 C41 127(2)
C39 C38 C41 118(2)
C40 C39 C38 120(2)
C40 C39 H39 120.2
C38 C39 H39 120.2
C39 C40 C35 123(2)
C39 C40 H40 118.5
C35 C40 H40 118.5
C42 C41 C38 126(2)
C42 C41 H41 116.9
C38 C41 H41 116.9
C41 C42 C43 126(2)
C41 C42 H42 117.2
C43 C42 H42 117.2
C44 C43 C48 115.3(19)
C44 C43 C42 122(2)
C48 C43 C42 122(2)
C45 C44 C43 119(2)
C45 C44 H44 120.3
C43 C44 H44 120.3
C44 C45 C46 126(2)
C44 C45 H45 117.2
C46 C45 H45 117.2
C45 C46 C47 115.8(18)
C45 C46 C49 126(2)
C47 C46 C49 118(2)
C46 C47 C48 119(2)
C46 C47 H47 120.4
C48 C47 H47 120.4
C47 C48 C43 123(2)
C47 C48 H48 118.5
C43 C48 H48 118.5
C50 C49 C46 123(2)
C50 C49 H49 118.3
C46 C49 H49 118.3
C49 C50 C51 126(2)
C49 C50 H50 116.9
C51 C50 H50 116.9
C52 C51 C56 114.0(19)
C52 C51 C50 125(2)
C56 C51 C50 119(2)
C53 C52 C51 124(2)
C53 C52 H52 118.0
C51 C52 H52 118.0
C52 C53 C54 120(2)
C52 C53 H53 119.9
C54 C53 H53 119.9
C54 C55 C56 120(3)
C54 C55 H55 120.1
C56 C55 H55 120.1
C55 C56 C51 124(3)
C55 C56 H56 117.9
C51 C56 H56 117.9
C40' C35 C36' 119.5(17)
C36 C35 C40 113.5(19)
C40' C35 S2 127.5(14)
C36 C35 S2 130.3(15)
C36' C35 S2 112.1(13)
C40 C35 S2 114.9(14)
C37' C36' C35 119(2)
C37' C36' H36' 120.3
C35 C36' H36' 120.3
C36' C37' C38' 122(2)
C36' C37' H37' 118.8
C38' C37' H37' 118.8
C37' C38' C39' 115.9(19)
C37' C38' C41' 124(2)
C39' C38' C41' 120(2)
C40' C39' C38' 122(2)
C40' C39' H39' 119.2
C38' C39' H39' 119.2
C35 C40' C39' 119(2)
C35 C40' H40' 120.3
C39' C40' H40' 120.3
C42' C41' C38' 128(2)
C42' C41' H41' 115.9
C38' C41' H41' 115.9
C41' C42' C43' 131(2)
C41' C42' H42' 114.7
C43' C42' H42' 114.7
C44' C43' C48' 115.0(18)
C44' C43' C42' 121.6(19)
C48' C43' C42' 123(2)
C45' C44' C43' 120(2)
C45' C44' H44' 119.8
C43' C44' H44' 119.8
C44' C45' C46' 124(2)
C44' C45' H45' 118.0
C46' C45' H45' 118.0
C45' C46' C47' 117.8(17)
C45' C46' C49' 119.2(19)
C47' C46' C49' 122.7(19)
C46' C47' C48' 117.7(19)
C46' C47' H47' 121.1
C48' C47' H47' 121.1
C43' C48' C47' 124(2)
C43' C48' H48' 118.0
C47' C48' H48' 118.0
C50' C49' C46' 121(2)
C50' C49' H49' 119.4
C46' C49' H49' 119.4
C49' C50' C51' 126(2)
C49' C50' H50' 116.8
C51' C50' H50' 116.8
C52' C51' C56' 111(2)
C52' C51' C50' 132(2)
C56' C51' C50' 117(2)
C53' C52' C51' 130(2)
C53' C52' H52' 115.2
C51' C52' H52' 115.2
C52' C53' C54 120(2)
C52' C53' H53' 120.1
C54 C53' H53' 120.1
C53' C54 C55' 115.1(18)
C55 C54 N2 127.7(16)
C53' C54 N2 127.5(14)
C55' C54 N2 116.7(14)
C55 C54 C53 116.1(19)
N2 C54 C53 115.3(15)
C56' C55' C54 122(2)
C56' C55' H55' 118.9
C54 C55' H55' 118.9
C55' C56' C51' 120(2)
C55' C56' H56' 119.8
C51' C56' H56' 119.8
C62 C57 C58 119.4(12)
C62 C57 N2 121.5(12)
C58 C57 N2 119.0(13)
C57 C58 C59 118.1(14)
C57 C58 H58 120.9
C59 C58 H58 120.9
C60 C59 C58 120.4(15)
C60 C59 H59 119.8
C58 C59 H59 119.8
C59 C60 C61 121.6(15)
C59 C60 H60 119.2
C61 C60 H60 119.2
C60 C61 C62 118.9(14)
C60 C61 H61 120.6
C62 C61 H61 120.6
C57 C62 C61 121.5(13)
C57 C62 H62 119.3
C61 C62 H62 119.3
C64 C63 C68 117.1(13)
C64 C63 N2 123.2(13)
C68 C63 N2 119.6(12)
C63 C64 C65 122.4(15)
C63 C64 H64 118.8
C65 C64 H64 118.8
C66 C65 C64 119.3(14)
C66 C65 H65 120.4
C64 C65 H65 120.4
C65 C66 C67 120.7(14)
C65 C66 H66 119.6
C67 C66 H66 119.6
C68 C67 C66 117.1(13)
C68 C67 H67 121.5
C66 C67 H67 121.5
C67 C68 C63 123.0(13)
C67 C68 H68 118.5
C63 C68 H68 118.5

loop_
_geom_bond_atom_site_label_1
_geom_bond_atom_site_label_2
_geom_bond_distance
S1 F4 1.571(9)
S1 F2 1.573(9)
S1 F5 1.583(10)
S1 F1 1.584(11)
S1 F3 1.599(10)
S1 C1 1.771(13)
S2 F6 1.546(9)
S2 F9 1.547(9)
S2 F10 1.567(9)
S2 F8 1.567(9)
S2 F7 1.608(9)
S2 C35 1.764(14)
N1 C23 1.373(18)
N1 C20 1.404(17)
N1 C29 1.467(16)
N2 C54 1.408(15)
N2 C57 1.426(16)
N2 C63 1.436(16)
C1 C2 1.380(16)
C1 C6 1.388(16)
C2 C3 1.344(15)
C2 H2 0.9500
C3 C4 1.395(16)
C3 H3 0.9500
C4 C5 1.406(17)
C4 C7 1.459(16)
C5 C6 1.382(16)
C5 H5 0.9500
C6 H6 0.9500
C7 C8 1.332(16)
C7 H7 0.9500
C8 C9 1.474(15)
C8 H8 0.9500
C9 C10 1.396(16)
C9 C14 1.414(16)
C10 C11 1.359(16)
C10 H10 0.9500
C11 C12 1.391(16)
C11 H11 0.9500
C12 C13 1.397(17)
C12 C15 1.445(17)
C13 C14 1.417(17)
C13 H13 0.9500
C14 H14 0.9500
C15 C16 1.335(16)
C15 H15 0.9500
C16 C17 1.502(17)
C16 H16 0.9500
C17 C22 1.385(16)
C17 C18 1.408(17)
C18 C19 1.334(16)
C18 H18 0.9500
C19 C20 1.398(17)
C19 H19 0.9500
C20 C21 1.392(18)
C21 C22 1.366(18)
C21 H21 0.9500
C22 H22 0.9500
C23 C24 1.42(2)
C23 C28 1.42(2)
C24 C25 1.33(2)
C24 H24 0.9500
C25 C26 1.31(3)
C25 H25 0.9500
C26 C27 1.35(2)
C26 H26 0.9500
C27 C28 1.34(2)
C27 H27 0.9500
C28 H28 0.9500
C29 C34 1.34(2)
C29 C30 1.35(2)
C30 C31 1.37(3)
C30 H30 0.9500
C31 C32 1.33(3)
C31 H31 0.9500
C32 C33 1.38(3)
C32 H32 0.9500
C33 C34 1.41(2)
C33 H33 0.9500
C34 H34 0.9500
C36 C37 1.36(2)
C36 C35 1.38(4)
C36 H36 0.9500
C37 C38 1.40(3)
C37 H37 0.9500
C38 C39 1.40(2)
C38 C41 1.47(2)
C39 C40 1.39(2)
C39 H39 0.9500
C40 C35 1.45(3)
C40 H40 0.9500
C41 C42 1.34(2)
C41 H41 0.9500
C42 C43 1.46(2)
C42 H42 0.9500
C43 C44 1.39(2)
C43 C48 1.41(2)
C44 C45 1.37(2)
C44 H44 0.9500
C45 C46 1.38(2)
C45 H45 0.9500
C46 C47 1.39(2)
C46 C49 1.44(2)
C47 C48 1.41(2)
C47 H47 0.9500
C48 H48 0.9500
C49 C50 1.33(2)
C49 H49 0.9500
C50 C51 1.48(2)
C50 H50 0.9500
C51 C52 1.38(2)
C51 C56 1.40(2)
C52 C53 1.31(2)
C52 H52 0.9500
C53 C54 1.47(3)
C53 H53 0.9500
C55 C54 1.35(4)
C55 C56 1.37(3)
C55 H55 0.9500
C56 H56 0.9500
C35 C40' 1.35(2)
C35 C36' 1.41(2)
C36' C37' 1.36(2)
C36' H36' 0.9500
C37' C38' 1.39(2)
C37' H37' 0.9500
C38' C39' 1.42(2)
C38' C41' 1.46(2)
C39' C40' 1.38(2)
C39' H39' 0.9500
C40' H40' 0.9500
C41' C42' 1.33(2)
C41' H41' 0.9500
C42' C43' 1.46(2)
C42' H42' 0.9500
C43' C44' 1.40(2)
C43' C48' 1.41(2)
C44' C45' 1.38(2)
C44' H44' 0.9500
C45' C46' 1.38(2)
C45' H45' 0.9500
C46' C47' 1.40(2)
C46' C49' 1.44(2)
C47' C48' 1.42(2)
C47' H47' 0.9500
C48' H48' 0.9500
C49' C50' 1.34(2)
C49' H49' 0.9500
C50' C51' 1.48(2)
C50' H50' 0.9500
C51' C52' 1.37(2)
C51' C56' 1.47(3)
C52' C53' 1.31(2)
C52' H52' 0.9500
C53' C54 1.39(2)
C53' H53' 0.9500
C54 C55' 1.41(3)
C55' C56' 1.38(4)
C55' H55' 0.9500
C56' H56' 0.9500
C57 C62 1.381(18)
C57 C58 1.408(18)
C58 C59 1.41(2)
C58 H58 0.9500
C59 C60 1.36(2)
C59 H59 0.9500
C60 C61 1.37(2)
C60 H60 0.9500
C61 C62 1.388(18)
C61 H61 0.9500
C62 H62 0.9500
C63 C64 1.34(2)
C63 C68 1.396(18)
C64 C65 1.40(2)
C64 H64 0.9500
C65 C66 1.35(2)
C65 H65 0.9500
C66 C67 1.41(2)
C66 H66 0.9500
C67 C68 1.375(18)
C67 H67 0.9500
C68 H68 0.9500

loop_
_geom_hbond_atom_site_label_D
_geom_hbond_atom_site_label_H
_geom_hbond_atom_site_label_A
_geom_hbond_distance_DH
_geom_hbond_distance_HA
_geom_hbond_distance_DA
_geom_hbond_angle_DHA
_geom_hbond_site_symmetry_A
C24 H24 F8 0.95 2.56 3.21(2) 126.1 2_564
C24 H24 F8 0.95 2.56 3.21(2) 126.1 2_564

loop_
_geom_torsion_atom_site_label_1
_geom_torsion_atom_site_label_2
_geom_torsion_atom_site_label_3
_geom_torsion_atom_site_label_4
_geom_torsion
F4 S1 C1 C2 -137.6(12)
F2 S1 C1 C2 42.8(12)
F5 S1 C1 C2 132.7(11)
F3 S1 C1 C2 -46.1(12)
F4 S1 C1 C6 43.6(11)
F2 S1 C1 C6 -136.1(11)
F5 S1 C1 C6 -46.2(11)
F3 S1 C1 C6 135.1(11)
C6 C1 C2 C3 -5(2)
S1 C1 C2 C3 176.6(10)
C1 C2 C3 C4 3(2)
C2 C3 C4 C5 -1.6(19)
C2 C3 C4 C7 -176.9(12)
C3 C4 C5 C6 1(2)
C7 C4 C5 C6 176.3(12)
C4 C5 C6 C1 -3(2)
C2 C1 C6 C5 4.1(19)
S1 C1 C6 C5 -177.0(10)
C3 C4 C7 C8 171.4(14)
C5 C4 C7 C8 -3(2)
C4 C7 C8 C9 177.6(12)
C7 C8 C9 C10 -4(2)
C7 C8 C9 C14 177.3(14)
C14 C9 C10 C11 -1(2)
C8 C9 C10 C11 -179.5(12)
C9 C10 C11 C12 0(2)
C10 C11 C12 C13 1(2)
C10 C11 C12 C15 179.8(14)
C11 C12 C13 C14 -1(2)
C15 C12 C13 C14 -179.7(13)
C10 C9 C14 C13 0.8(19)
C8 C9 C14 C13 179.5(12)
C12 C13 C14 C9 0(2)
C11 C12 C15 C16 179.5(15)
C13 C12 C15 C16 -2(2)
C12 C15 C16 C17 169.5(14)
C15 C16 C17 C22 178.3(14)
C15 C16 C17 C18 -8(2)
C22 C17 C18 C19 0(2)
C16 C17 C18 C19 -173.3(14)
C17 C18 C19 C20 3(2)
C18 C19 C20 C21 -7(2)
C18 C19 C20 N1 177.9(13)
C23 N1 C20 C21 -140.0(16)
C29 N1 C20 C21 49.5(18)
C23 N1 C20 C19 35(2)
C29 N1 C20 C19 -135.1(13)
C19 C20 C21 C22 7(2)
N1 C20 C21 C22 -177.2(13)
C20 C21 C22 C17 -5(2)
C18 C17 C22 C21 1(2)
C16 C17 C22 C21 174.6(14)
C20 N1 C23 C24 34(2)
C29 N1 C23 C24 -155.3(16)
C20 N1 C23 C28 -141.1(16)
C29 N1 C23 C28 29(2)
N1 C23 C24 C25 180(2)
C28 C23 C24 C25 -4(3)
C23 C24 C25 C26 2(4)
C24 C25 C26 C27 2(5)
C25 C26 C27 C28 -3(4)
C26 C27 C28 C23 0(3)
N1 C23 C28 C27 179.3(17)
C24 C23 C28 C27 3(3)
C23 N1 C29 C34 -134.1(16)
C20 N1 C29 C34 36.9(19)
C23 N1 C29 C30 43(2)
C20 N1 C29 C30 -146.3(14)
C34 C29 C30 C31 2(3)
N1 C29 C30 C31 -175.2(17)
C29 C30 C31 C32 -6(3)
C30 C31 C32 C33 6(3)
C31 C32 C33 C34 -3(3)
C30 C29 C34 C33 2(2)
N1 C29 C34 C33 178.8(13)
C32 C33 C34 C29 -1(2)
C35 C36 C37 C38 -8(8)
C36 C37 C38 C39 4(6)
C36 C37 C38 C41 -176(4)
C37 C38 C39 C40 -8(5)
C41 C38 C39 C40 172(3)
C38 C39 C40 C35 16(5)
C37 C38 C41 C42 4(5)
C39 C38 C41 C42 -177(4)
C38 C41 C42 C43 179(5)
C41 C42 C43 C44 179(5)
C41 C42 C43 C48 9(9)
C48 C43 C44 C45 -10(8)
C42 C43 C44 C45 -180(6)
C43 C44 C45 C46 -1(8)
C44 C45 C46 C47 7(7)
C44 C45 C46 C49 178(4)
C45 C46 C47 C48 -2(7)
C49 C46 C47 C48 -174(5)
C46 C47 C48 C43 -9(9)
C44 C43 C48 C47 15(10)
C42 C43 C48 C47 -175(6)
C45 C46 C49 C50 4(6)
C47 C46 C49 C50 175(4)
C46 C49 C50 C51 180(3)
C49 C50 C51 C52 173(4)
C49 C50 C51 C56 10(5)
C56 C51 C52 C53 -5(6)
C50 C51 C52 C53 -169(4)
C51 C52 C53 C54 -7(6)
C54 C55 C56 C51 -2(12)
C52 C51 C56 C55 9(7)
C50 C51 C56 C55 175(6)
C37 C36 C35 C40 14(7)
C37 C36 C35 S2 180(3)
C39 C40 C35 C36 -18(5)
C39 C40 C35 S2 174(3)
F9 S2 C35 C40' 49(2)
F10 S2 C35 C40' -41(2)
F8 S2 C35 C40' 141(2)
F7 S2 C35 C40' -130(2)
F9 S2 C35 C36 -135(4)
F10 S2 C35 C36 136(4)
F8 S2 C35 C36 -42(4)
F7 S2 C35 C36 47(4)
F9 S2 C35 C36' -143(3)
F10 S2 C35 C36' 128(3)
F8 S2 C35 C36' -50(3)
F7 S2 C35 C36' 39(3)
F9 S2 C35 C40 30.7(19)
F10 S2 C35 C40 -58.5(19)
F8 S2 C35 C40 123.3(19)
F7 S2 C35 C40 -147.6(19)
C40' C35 C36' C37' -8(6)
S2 C35 C36' C37' -177(4)
C35 C36' C37' C38' -3(7)
C36' C37' C38' C39' 6(5)
C36' C37' C38' C41' -174(4)
C37' C38' C39' C40' 2(5)
C41' C38' C39' C40' -178(3)
C36' C35 C40' C39' 16(5)
S2 C35 C40' C39' -176(2)
C38' C39' C40' C35 -13(5)
C37' C38' C41' C42' 177(3)
C39' C38' C41' C42' -3(5)
C38' C41' C42' C43' -180(4)
C41' C42' C43' C44' 4(8)
C41' C42' C43' C48' 173(5)
C48' C43' C44' C45' 7(8)
C42' C43' C44' C45' 177(5)
C43' C44' C45' C46' 2(7)
C44' C45' C46' C47' -8(6)
C44' C45' C46' C49' 178(4)
C45' C46' C47' C48' 4(6)
C49' C46' C47' C48' 178(4)
C44' C43' C48' C47' -11(9)
C42' C43' C48' C47' 179(5)
C46' C47' C48' C43' 6(8)
C45' C46' C49' C50' -180(3)
C47' C46' C49' C50' 6(5)
C46' C49' C50' C51' 176(3)
C49' C50' C51' C52' 14(5)
C49' C50' C51' C56' -177(3)
C56' C51' C52' C53' 7(5)
C50' C51' C52' C53' 176(4)
C51' C52' C53' C54 7(6)
C56 C55 C54 N2 -178(5)
C56 C55 C54 C53 -9(11)
C52' C53' C54 C55' -16(6)
C52' C53' C54 N2 174(3)
C57 N2 C54 C55 140(6)
C63 N2 C54 C55 -26(6)
C57 N2 C54 C53' -44(3)
C63 N2 C54 C53' 151(2)
C57 N2 C54 C55' 147(5)
C63 N2 C54 C55' -19(5)
C57 N2 C54 C53 -29(3)
C63 N2 C54 C53 165(2)
C52 C53 C54 C55 14(7)
C52 C53 C54 N2 -176(3)
C53' C54 C55' C56' 10(10)
N2 C54 C55' C56' -178(6)
C54 C55' C56' C51' 4(10)
C52' C51' C56' C55' -12(6)
C50' C51' C56' C55' 177(5)
C54 N2 C57 C62 144.2(12)
C63 N2 C57 C62 -48.9(17)
C54 N2 C57 C58 -38.6(17)
C63 N2 C57 C58 128.3(13)
C62 C57 C58 C59 -2(2)
N2 C57 C58 C59 -179.0(13)
C57 C58 C59 C60 3(2)
C58 C59 C60 C61 -3(3)
C59 C60 C61 C62 0(2)
C58 C57 C62 C61 0(2)
N2 C57 C62 C61 176.9(12)
C60 C61 C62 C57 1(2)
C54 N2 C63 C64 127.6(16)
C57 N2 C63 C64 -39(2)
C54 N2 C63 C68 -51.9(18)
C57 N2 C63 C68 141.6(13)
C68 C63 C64 C65 -5(3)
N2 C63 C64 C65 175.4(15)
C63 C64 C65 C66 2(3)
C64 C65 C66 C67 3(3)
C65 C66 C67 C68 -6(2)
C66 C67 C68 C63 3(2)
C64 C63 C68 C67 3(2)
N2 C63 C68 C67 -177.9(14)
